data_7120839
loop_
_publ_author_name
'Chen, Jin-Quan'
'Song, Le-Le'
'Li, Feng-Xing'
'Shi, Zi-Fa'
'Cao, Xiao-Ping'

_publ_section_title
;
 Asymmetric formal synthesis of (+)-cycloclavine
;
_journal_name_full 'Chem. Commun.'
_journal_paper_doi 10.1039/C7CC08044A
_journal_year 2017
_chemical_absolute_configuration ad
_chemical_formula_moiety 'C22 H21 Br N2 O3 S'
_chemical_formula_sum 'C22 H21 Br N2 O3 S'
_chemical_formula_weight 473.38
_chemical_name_systematic
;
 ? 
;
_space_group_crystal_system orthorhombic
_space_group_IT_number 19
_space_group_name_Hall 'P 2ac 2ab'
_space_group_name_H-M_alt 'P 21 21 21'
_symmetry_space_group_name_Hall 'P 2ac 2ab'
_symmetry_space_group_name_H-M 'P 21 21 21'
_atom_sites_solution_hydrogens geom
_atom_sites_solution_primary direct
_atom_sites_solution_secondary difmap
_audit_block_doi 10.5517/ccdc.csd.cc1nl02b
_audit_creation_date 2017-03-08
_audit_creation_method
;
Olex2 1.2
(compiled 2017.03.02 svn.r3394 for OlexSys, GUI svn.r5324)
;
_audit_update_record
;
2017-03-08 deposited with the CCDC.
2017-10-30 downloaded from the CCDC.
;
_cell_angle_alpha 90.00
_cell_angle_beta 90.00
_cell_angle_gamma 90.00
_cell_formula_units_Z 4
_cell_length_a 6.7286(5)
_cell_length_b 15.8258(9)
_cell_length_c 19.8430(10)
_cell_measurement_reflns_used 932
_cell_measurement_temperature 291.17(10)
_cell_measurement_theta_max 22.4120
_cell_measurement_theta_min 3.8770
_cell_volume 2113.0(2)
_computing_cell_refinement
;
CrysAlisPro, Agilent Technologies,
Version 1.171.37.33 (release 27-03-2014 CrysAlis171 .NET)
(compiled Mar 27 2014,17:12:48)
;
_computing_data_collection
;
CrysAlisPro, Agilent Technologies,
Version 1.171.37.33 (release 27-03-2014 CrysAlis171 .NET)
(compiled Mar 27 2014,17:12:48)
;
_computing_data_reduction
;
CrysAlisPro, Agilent Technologies,
Version 1.171.37.33 (release 27-03-2014 CrysAlis171 .NET)
(compiled Mar 27 2014,17:12:48)
;
_computing_molecular_graphics 'Olex2 (Dolomanov et al., 2009)'
_computing_publication_material 'Olex2 (Dolomanov et al., 2009)'
_computing_structure_refinement 'ShelXL (Sheldrick, 2015)'
_computing_structure_solution 'ShelXS (Sheldrick, 2008)'
_diffrn_ambient_environment air
_diffrn_ambient_temperature 291.17(10)
_diffrn_detector 'CCD plate'
_diffrn_detector_area_resol_mean 16.0733
_diffrn_detector_type Eos
_diffrn_measured_fraction_theta_full 0.997
_diffrn_measured_fraction_theta_max 0.997
_diffrn_measurement_details
;
#__ type_ start__ end____ width___ exp.time_
  1 omega   24.00   54.00   1.0000   12.0000
omega____ theta____ kappa____ phi______ frames
    -      -19.3492   38.0000 -150.0000 30

#__ type_ start__ end____ width___ exp.time_
  2 omega  -42.00   46.00   1.0000   12.0000
omega____ theta____ kappa____ phi______ frames
    -       22.6305  -57.0000  -60.0000 88

#__ type_ start__ end____ width___ exp.time_
  3 omega   37.00   69.00   1.0000   12.0000
omega____ theta____ kappa____ phi______ frames
    -       22.6305  178.0000  -90.0000 32
;
_diffrn_measurement_device 'four-circle diffractometer'
_diffrn_measurement_device_type 'SuperNova, Dual, Cu at zero, Eos'
_diffrn_measurement_method '\w scans'
_diffrn_orient_matrix_UB_11 0.0602106000
_diffrn_orient_matrix_UB_12 0.0265687000
_diffrn_orient_matrix_UB_13 -0.0202919000
_diffrn_orient_matrix_UB_21 -0.0797406000
_diffrn_orient_matrix_UB_22 0.0050290000
_diffrn_orient_matrix_UB_23 -0.0230147000
_diffrn_orient_matrix_UB_31 -0.0335515000
_diffrn_orient_matrix_UB_32 0.0357568000
_diffrn_orient_matrix_UB_33 0.0183310000
_diffrn_radiation_monochromator mirror
_diffrn_radiation_probe x-ray
_diffrn_radiation_type MoK\a
_diffrn_radiation_wavelength 0.71073
_diffrn_reflns_av_R_equivalents 0.0310
_diffrn_reflns_av_unetI/netI 0.0670
_diffrn_reflns_limit_h_max 8
_diffrn_reflns_limit_h_min -8
_diffrn_reflns_limit_k_max 19
_diffrn_reflns_limit_k_min -17
_diffrn_reflns_limit_l_max 24
_diffrn_reflns_limit_l_min -13
_diffrn_reflns_number 5292
_diffrn_reflns_theta_full 26.02
_diffrn_reflns_theta_max 26.02
_diffrn_reflns_theta_min 3.34
_diffrn_source 'SuperNova (Mo) X-ray Source'
_exptl_absorpt_coefficient_mu 2.070
_exptl_absorpt_correction_T_max 1.00000
_exptl_absorpt_correction_T_min 0.85107
_exptl_absorpt_correction_type multi-scan
_exptl_absorpt_process_details
;
CrysAlisPro, Agilent Technologies,
Version 1.171.37.33 (release 27-03-2014 CrysAlis171 .NET)
(compiled Mar 27 2014,17:12:48)
Empirical absorption correction using spherical harmonics,
 implemented in SCALE3 ABSPACK scaling algorithm.
;
_exptl_crystal_colour 'clear light colourless'
_exptl_crystal_colour_lustre clear
_exptl_crystal_colour_modifier light
_exptl_crystal_colour_primary colourless
_exptl_crystal_density_diffrn 1.488
_exptl_crystal_density_method 'not measured'
_exptl_crystal_description block
_exptl_crystal_F_000 968
_exptl_crystal_size_max 0.21
_exptl_crystal_size_mid 0.17
_exptl_crystal_size_min 0.15
_refine_diff_density_max 0.231
_refine_diff_density_min -0.251
_refine_diff_density_rms 0.047
_refine_ls_abs_structure_details 'Flack H D (1983), Acta Cryst. A39, 876-881'
_refine_ls_abs_structure_Flack -0.001(13)
_refine_ls_extinction_method none
_refine_ls_goodness_of_fit_ref 1.012
_refine_ls_hydrogen_treatment constr
_refine_ls_matrix_type full
_refine_ls_number_parameters 264
_refine_ls_number_reflns 3622
_refine_ls_number_restraints 0
_refine_ls_restrained_S_all 1.012
_refine_ls_R_factor_all 0.0870
_refine_ls_R_factor_gt 0.0465
_refine_ls_shift/su_max 0.001
_refine_ls_shift/su_mean 0.000
_refine_ls_structure_factor_coef Fsqd
_refine_ls_weighting_details 'calc w=1/[\s^2^(Fo^2^)+(0.0246P)^2^+0.0000P] where P=(Fo^2^+2Fc^2^)/3'
_refine_ls_weighting_scheme calc
_refine_ls_wR_factor_gt 0.0761
_refine_ls_wR_factor_ref 0.0912
_reflns_number_gt 2363
_reflns_number_total 3622
_reflns_threshold_expression >2sigma(I)
_cod_data_source_file c7cc08044a2.cif
_cod_data_source_block chenjq_0306
_cod_database_code 7120839
_chemical_oxdiff_formula 'C H N O Br S'
_reflns_odcompleteness_completeness 99.52
_reflns_odcompleteness_iscentric 1
_reflns_odcompleteness_theta 26.32
_olex2_refinement_description
;
1. Fixed Uiso
 At 1.2 times of:
  All C(H) groups, All C(H,H) groups
 At 1.5 times of:
  All C(H,H,H) groups
2.a Ternary CH refined with riding coordinates:
 C10(H10)
2.b Secondary CH2 refined with riding coordinates:
 C9(H9a,H9b), C11(H11a,H11b)
2.c Aromatic/amide H refined with riding coordinates:
 C2(H2), C3(H3), C4(H4), C8(H8), C17(H17), C18(H18), C20(H20), C21(H21)
2.d X=CH2 refined with riding coordinates:
 C14(H14a,H14b)
2.e Idealised Me refined as rotating group:
 C15(H15a,H15b,H15c), C22(H22a,H22b,H22c)
;
_olex2_date_sample_data_collection 2017-03-08
_olex2_submission_special_instructions 'No special instructions were received'

loop_
_space_group_symop_id
_space_group_symop_operation_xyz
1 'x, y, z'
2 '-x+1/2, -y, z+1/2'
3 'x+1/2, -y+1/2, -z'
4 '-x, y+1/2, -z+1/2'

loop_
_atom_site_label
_atom_site_type_symbol
_atom_site_fract_x
_atom_site_fract_y
_atom_site_fract_z
_atom_site_U_iso_or_equiv
_atom_site_adp_type
_atom_site_occupancy
_atom_site_calc_flag
_atom_site_refinement_flags_posn
Br1 Br 0.24436(12) 0.61791(4) 0.13701(3) 0.1038(3) Uani 1 d .
S1 S 0.5063(2) 0.54883(7) -0.18539(5) 0.0521(3) Uani 1 d .
O1 O -0.2461(6) 0.2610(2) 0.12154(16) 0.0868(11) Uani 1 d .
O2 O 0.7154(5) 0.56465(19) -0.18655(15) 0.0663(9) Uani 1 d .
O3 O 0.4244(5) 0.47510(18) -0.21610(15) 0.0665(11) Uani 1 d .
N1 N 0.4443(6) 0.5405(2) -0.10453(17) 0.0499(10) Uani 1 d .
N2 N -0.1007(6) 0.3873(3) 0.09596(18) 0.0597(11) Uani 1 d .
C1 C 0.5105(7) 0.5917(2) -0.0515(2) 0.0455(11) Uani 1 d .
C2 C 0.6776(7) 0.6427(3) -0.0469(2) 0.0524(12) Uani 1 d .
H2 H 0.7643 0.6489 -0.0830 0.063 Uiso 1 calc R
C3 C 0.7101(8) 0.6840(3) 0.0132(2) 0.0650(14) Uani 1 d .
H3 H 0.8205 0.7188 0.0177 0.078 Uiso 1 calc R
C4 C 0.5808(8) 0.6743(3) 0.0672(2) 0.0650(15) Uani 1 d .
H4 H 0.6068 0.7024 0.1074 0.078 Uiso 1 calc R
C5 C 0.4153(8) 0.6240(3) 0.0623(2) 0.0563(13) Uani 1 d .
C6 C 0.3756(7) 0.5804(3) 0.0027(2) 0.0470(11) Uani 1 d .
C7 C 0.2215(8) 0.5233(3) -0.0198(2) 0.0471(11) Uani 1 d .
C8 C 0.2665(9) 0.5024(3) -0.0837(2) 0.0528(12) Uani 1 d .
H8 H 0.1895 0.4672 -0.1106 0.063 Uiso 1 calc R
C9 C 0.0420(7) 0.4905(3) 0.0161(2) 0.0587(14) Uani 1 d .
H9A H -0.0501 0.4684 -0.0171 0.070 Uiso 1 calc R
H9B H -0.0229 0.5372 0.0387 0.070 Uiso 1 calc R
C10 C 0.0846(8) 0.4208(3) 0.0683(2) 0.0560(13) Uani 1 d .
H10 H 0.1659 0.4439 0.1049 0.067 Uiso 1 calc R
C11 C 0.1870(8) 0.3434(3) 0.0387(2) 0.0702(15) Uani 1 d .
H11A H 0.1790 0.3438 -0.0101 0.084 Uiso 1 calc R
H11B H 0.3257 0.3415 0.0519 0.084 Uiso 1 calc R
C12 C 0.0750(8) 0.2695(3) 0.0674(2) 0.0584(13) Uani 1 d .
C13 C -0.1095(9) 0.3018(3) 0.0980(2) 0.0587(14) Uani 1 d .
C14 C 0.1222(9) 0.1896(3) 0.0663(3) 0.0841(18) Uani 1 d .
H14A H 0.0375 0.1498 0.0854 0.101 Uiso 1 calc R
H14B H 0.2406 0.1723 0.0463 0.101 Uiso 1 calc R
C15 C -0.2487(10) 0.4414(3) 0.1263(2) 0.0884(17) Uani 1 d .
H15A H -0.3227 0.4695 0.0916 0.133 Uiso 1 calc GR
H15B H -0.1844 0.4826 0.1543 0.133 Uiso 1 calc GR
H15C H -0.3373 0.4079 0.1532 0.133 Uiso 1 calc GR
C16 C 0.3804(7) 0.6380(3) -0.21512(19) 0.0431(11) Uani 1 d .
C17 C 0.4760(8) 0.7128(3) -0.2220(2) 0.0587(13) Uani 1 d .
H17 H 0.6094 0.7168 -0.2102 0.070 Uiso 1 calc R
C18 C 0.3788(8) 0.7824(3) -0.2462(2) 0.0669(16) Uani 1 d .
H18 H 0.4471 0.8332 -0.2509 0.080 Uiso 1 calc R
C19 C 0.1811(7) 0.7783(3) -0.2636(2) 0.0511(13) Uani 1 d .
C20 C 0.0845(8) 0.7020(3) -0.2559(2) 0.0670(15) Uani 1 d .
H20 H -0.0493 0.6981 -0.2672 0.080 Uiso 1 calc R
C21 C 0.1818(7) 0.6314(3) -0.2320(2) 0.0612(14) Uani 1 d .
H21 H 0.1150 0.5803 -0.2273 0.073 Uiso 1 calc R
C22 C 0.0719(8) 0.8536(3) -0.2917(2) 0.0790(17) Uani 1 d .
H22A H 0.1051 0.8605 -0.3384 0.119 Uiso 1 calc GR
H22B H 0.1097 0.9035 -0.2672 0.119 Uiso 1 calc GR
H22C H -0.0687 0.8449 -0.2873 0.119 Uiso 1 calc GR

loop_
_atom_site_aniso_label
_atom_site_aniso_U_11
_atom_site_aniso_U_22
_atom_site_aniso_U_33
_atom_site_aniso_U_23
_atom_site_aniso_U_13
_atom_site_aniso_U_12
Br1 0.1394(6) 0.0990(5) 0.0730(3) -0.0340(3) 0.0362(5) -0.0307(6)
S1 0.0651(8) 0.0439(7) 0.0473(6) -0.0011(6) 0.0053(7) 0.0018(8)
O1 0.088(3) 0.085(3) 0.088(2) 0.011(2) 0.022(3) -0.028(3)
O2 0.056(2) 0.067(2) 0.0761(19) 0.0072(17) 0.006(2) 0.009(2)
O3 0.100(3) 0.0399(18) 0.0599(19) -0.0139(15) 0.003(2) -0.001(2)
N1 0.062(3) 0.042(2) 0.0460(19) 0.0034(17) 0.0002(19) -0.011(2)
N2 0.060(3) 0.057(3) 0.062(2) 0.007(2) 0.015(2) 0.001(3)
C1 0.054(3) 0.035(2) 0.048(2) 0.009(2) -0.008(3) 0.000(3)
C2 0.053(3) 0.047(3) 0.057(3) 0.004(2) -0.006(2) 0.000(3)
C3 0.068(4) 0.058(3) 0.069(3) 0.008(3) -0.018(3) -0.014(3)
C4 0.093(4) 0.047(3) 0.055(3) -0.005(3) -0.013(3) -0.004(3)
C5 0.075(3) 0.041(3) 0.053(3) -0.001(2) -0.004(3) -0.004(3)
C6 0.056(3) 0.033(2) 0.052(2) 0.008(2) -0.002(3) 0.007(2)
C7 0.050(3) 0.039(2) 0.052(3) 0.009(2) -0.008(3) -0.006(3)
C8 0.063(3) 0.045(3) 0.051(2) 0.004(2) -0.003(3) -0.017(3)
C9 0.051(3) 0.060(3) 0.065(3) 0.005(3) 0.002(3) -0.004(3)
C10 0.059(3) 0.052(3) 0.057(3) 0.008(2) 0.006(3) -0.005(3)
C11 0.071(4) 0.057(3) 0.082(3) 0.013(3) 0.022(3) -0.002(3)
C12 0.064(4) 0.056(3) 0.056(3) 0.011(3) 0.002(3) 0.001(3)
C13 0.067(4) 0.055(3) 0.054(3) 0.014(3) 0.000(3) -0.011(3)
C14 0.095(5) 0.066(4) 0.092(4) 0.019(3) 0.020(4) 0.009(4)
C15 0.084(4) 0.089(4) 0.093(4) 0.003(3) 0.038(4) 0.013(4)
C16 0.051(3) 0.039(3) 0.039(2) 0.002(2) 0.001(2) -0.005(3)
C17 0.049(3) 0.056(3) 0.071(3) 0.008(3) -0.013(3) -0.004(3)
C18 0.063(4) 0.050(3) 0.087(4) 0.017(3) -0.018(3) -0.018(3)
C19 0.057(3) 0.048(3) 0.049(3) 0.002(2) -0.004(2) 0.000(3)
C20 0.047(3) 0.067(4) 0.088(4) 0.009(3) -0.013(3) -0.010(3)
C21 0.054(3) 0.047(3) 0.083(3) 0.004(3) -0.008(3) -0.013(3)
C22 0.084(4) 0.062(3) 0.091(4) 0.016(3) -0.018(3) 0.002(3)

loop_
_atom_type_symbol
_atom_type_description
_atom_type_scat_dispersion_real
_atom_type_scat_dispersion_imag
_atom_type_scat_source
C C 0.0033 0.0016 'International Tables Vol C Tables 4.2.6.8 and 6.1.1.4'
H H 0.0000 0.0000 'International Tables Vol C Tables 4.2.6.8 and 6.1.1.4'
Br Br -0.2901 2.4595 'International Tables Vol C Tables 4.2.6.8 and 6.1.1.4'
N N 0.0061 0.0033 'International Tables Vol C Tables 4.2.6.8 and 6.1.1.4'
O O 0.0106 0.0060 'International Tables Vol C Tables 4.2.6.8 and 6.1.1.4'
S S 0.1246 0.1234 'International Tables Vol C Tables 4.2.6.8 and 6.1.1.4'

loop_
_geom_angle_atom_site_label_1
_geom_angle_atom_site_label_2
_geom_angle_atom_site_label_3
_geom_angle
O2 S1 N1 106.0(2)
O2 S1 C16 109.3(2)
O3 S1 O2 121.1(2)
O3 S1 N1 104.51(19)
O3 S1 C16 109.2(2)
N1 S1 C16 105.52(19)
C1 N1 S1 126.9(3)
C1 N1 C8 107.4(3)
C8 N1 S1 122.2(3)
C13 N2 C10 114.2(4)
C13 N2 C15 123.3(5)
C15 N2 C10 122.0(4)
N1 C1 C6 107.1(4)
C2 C1 N1 130.1(4)
C2 C1 C6 122.8(4)
C1 C2 H2 121.2
C3 C2 C1 117.5(5)
C3 C2 H2 121.2
C2 C3 H3 119.4
C2 C3 C4 121.1(5)
C4 C3 H3 119.4
C3 C4 H4 119.4
C5 C4 C3 121.1(5)
C5 C4 H4 119.4
C4 C5 Br1 118.1(4)
C4 C5 C6 120.2(5)
C6 C5 Br1 121.7(4)
C1 C6 C7 107.7(4)
C5 C6 C1 117.2(4)
C5 C6 C7 135.1(4)
C6 C7 C9 130.6(4)
C8 C7 C6 106.4(4)
C8 C7 C9 123.0(4)
N1 C8 H8 124.3
C7 C8 N1 111.3(4)
C7 C8 H8 124.3
C7 C9 H9A 108.6
C7 C9 H9B 108.6
C7 C9 C10 114.8(4)
H9A C9 H9B 107.5
C10 C9 H9A 108.6
C10 C9 H9B 108.6
N2 C10 C9 110.7(4)
N2 C10 H10 109.5
N2 C10 C11 103.9(4)
C9 C10 H10 109.5
C11 C10 C9 113.6(4)
C11 C10 H10 109.5
C10 C11 H11A 110.8
C10 C11 H11B 110.8
H11A C11 H11B 108.9
C12 C11 C10 104.6(4)
C12 C11 H11A 110.8
C12 C11 H11B 110.8
C13 C12 C11 108.0(4)
C14 C12 C11 128.7(5)
C14 C12 C13 123.3(5)
O1 C13 N2 125.0(5)
O1 C13 C12 127.7(5)
N2 C13 C12 107.3(5)
C12 C14 H14A 120.0
C12 C14 H14B 120.0
H14A C14 H14B 120.0
N2 C15 H15A 109.5
N2 C15 H15B 109.5
N2 C15 H15C 109.5
H15A C15 H15B 109.5
H15A C15 H15C 109.5
H15B C15 H15C 109.5
C17 C16 S1 120.6(4)
C17 C16 C21 120.1(5)
C21 C16 S1 119.3(4)
C16 C17 H17 119.6
C16 C17 C18 120.8(5)
C18 C17 H17 119.6
C17 C18 H18 119.6
C17 C18 C19 120.8(5)
C19 C18 H18 119.6
C18 C19 C20 118.0(5)
C18 C19 C22 121.8(5)
C20 C19 C22 120.2(4)
C19 C20 H20 119.2
C21 C20 C19 121.5(4)
C21 C20 H20 119.2
C16 C21 H21 120.6
C20 C21 C16 118.8(5)
C20 C21 H21 120.6
C19 C22 H22A 109.5
C19 C22 H22B 109.5
C19 C22 H22C 109.5
H22A C22 H22B 109.5
H22A C22 H22C 109.5
H22B C22 H22C 109.5

loop_
_geom_bond_atom_site_label_1
_geom_bond_atom_site_label_2
_geom_bond_distance
Br1 C5 1.879(5)
S1 O2 1.429(3)
S1 O3 1.427(3)
S1 N1 1.663(3)
S1 C16 1.748(5)
O1 C13 1.216(6)
N1 C1 1.401(5)
N1 C8 1.402(6)
N2 C10 1.461(6)
N2 C13 1.356(6)
N2 C15 1.444(6)
C1 C2 1.388(6)
C1 C6 1.418(6)
C2 H2 0.9300
C2 C3 1.377(6)
C3 H3 0.9300
C3 C4 1.388(6)
C4 H4 0.9300
C4 C5 1.372(6)
C5 C6 1.395(6)
C6 C7 1.445(6)
C7 C8 1.346(5)
C7 C9 1.495(6)
C8 H8 0.9300
C9 H9A 0.9700
C9 H9B 0.9700
C9 C10 1.541(6)
C10 H10 0.9800
C10 C11 1.523(6)
C11 H11A 0.9700
C11 H11B 0.9700
C11 C12 1.503(6)
C12 C13 1.473(7)
C12 C14 1.305(6)
C14 H14A 0.9300
C14 H14B 0.9300
C15 H15A 0.9600
C15 H15B 0.9600
C15 H15C 0.9600
C16 C17 1.354(6)
C16 C21 1.381(6)
C17 H17 0.9300
C17 C18 1.369(6)
C18 H18 0.9300
C18 C19 1.375(6)
C19 C20 1.380(6)
C19 C22 1.508(6)
C20 H20 0.9300
C20 C21 1.380(6)
C21 H21 0.9300
C22 H22A 0.9600
C22 H22B 0.9600
C22 H22C 0.9600

loop_
_geom_torsion_atom_site_label_1
_geom_torsion_atom_site_label_2
_geom_torsion_atom_site_label_3
_geom_torsion_atom_site_label_4
_geom_torsion
Br1 C5 C6 C1 177.8(3)
Br1 C5 C6 C7 -1.6(7)
S1 N1 C1 C2 -21.0(7)
S1 N1 C1 C6 161.6(3)
S1 N1 C8 C7 -162.7(3)
S1 C16 C17 C18 179.1(4)
S1 C16 C21 C20 -179.5(3)
O2 S1 N1 C1 42.4(4)
O2 S1 N1 C8 -161.8(3)
O2 S1 C16 C17 -13.2(4)
O2 S1 C16 C21 166.3(4)
O3 S1 N1 C1 171.4(4)
O3 S1 N1 C8 -32.8(4)
O3 S1 C16 C17 -147.8(4)
O3 S1 C16 C21 31.8(4)
N1 S1 C16 C17 100.4(4)
N1 S1 C16 C21 -80.0(4)
N1 C1 C2 C3 -177.5(4)
N1 C1 C6 C5 178.4(4)
N1 C1 C6 C7 -2.1(5)
N2 C10 C11 C12 -13.9(5)
C1 N1 C8 C7 -2.8(5)
C1 C2 C3 C4 0.3(7)
C1 C6 C7 C8 0.4(5)
C1 C6 C7 C9 -179.3(4)
C2 C1 C6 C5 0.7(6)
C2 C1 C6 C7 -179.7(4)
C2 C3 C4 C5 -0.6(7)
C3 C4 C5 Br1 -177.9(4)
C3 C4 C5 C6 1.0(7)
C4 C5 C6 C1 -1.0(6)
C4 C5 C6 C7 179.6(5)
C5 C6 C7 C8 179.8(5)
C5 C6 C7 C9 0.1(8)
C6 C1 C2 C3 -0.4(6)
C6 C7 C8 N1 1.5(5)
C6 C7 C9 C10 -76.1(6)
C7 C9 C10 N2 -174.7(4)
C7 C9 C10 C11 -58.3(6)
C8 N1 C1 C2 -179.6(4)
C8 N1 C1 C6 2.9(5)
C8 C7 C9 C10 104.3(5)
C9 C7 C8 N1 -178.8(4)
C9 C10 C11 C12 -134.2(4)
C10 N2 C13 O1 176.8(4)
C10 N2 C13 C12 -2.7(6)
C10 C11 C12 C13 13.0(5)
C10 C11 C12 C14 -168.1(5)
C11 C12 C13 O1 173.7(5)
C11 C12 C13 N2 -6.9(5)
C13 N2 C10 C9 133.0(4)
C13 N2 C10 C11 10.8(5)
C14 C12 C13 O1 -5.3(9)
C14 C12 C13 N2 174.2(5)
C15 N2 C10 C9 -54.6(6)
C15 N2 C10 C11 -176.9(4)
C15 N2 C13 O1 4.5(8)
C15 N2 C13 C12 -174.9(4)
C16 S1 N1 C1 -73.5(4)
C16 S1 N1 C8 82.3(4)
C16 C17 C18 C19 0.5(8)
C17 C16 C21 C20 0.1(7)
C17 C18 C19 C20 -0.1(8)
C17 C18 C19 C22 -178.7(4)
C18 C19 C20 C21 -0.3(7)
C19 C20 C21 C16 0.3(8)
C21 C16 C17 C18 -0.5(7)
C22 C19 C20 C21 178.3(5)
